data_8102404
loop_
_publ_author_name
'Lei Gou'

_publ_section_title
;
 Crystal structure of
 di(\m-chloro)-dichloro-bis(4'-(3-pyridyl)-2,2':6',2''-terpyridine)dinickel(II),
 [Ni(C20H14N4)Cl2]2
;
_journal_issue 1
_journal_name_full 'Zeitschrift f\"ur Kristallographie - New Crystal Structures'
_journal_page_first 91
_journal_volume 224
_journal_year 2009
_chemical_formula_sum 'C40 H28 Cl4 N8 Ni2'
_chemical_formula_weight 879.92
_chemical_name_systematic
; 
di-(\m-chloro)-dichloro-bis(4'-(3-pyridyl)-
2,2':6';2''-terpyridine)-dinickel(II), 
[Ni(C~20~H~14~N~4~)Cl~2~]~2~
;
_space_group_IT_number 2
_symmetry_cell_setting triclinic
_symmetry_space_group_name_Hall '-P 1'
_symmetry_space_group_name_H-M 'P -1'
_atom_sites_solution_hydrogens geom
_atom_sites_solution_primary direct
_atom_sites_solution_secondary difmap
_audit_creation_method SHELXL-97
_cell_angle_alpha 92.531(12)
_cell_angle_beta 93.026(11)
_cell_angle_gamma 100.361(10)
_cell_formula_units_Z 1
_cell_length_a 8.0235(12)
_cell_length_b 8.8710(14)
_cell_length_c 13.009(2)
_cell_measurement_reflns_used 2192
_cell_measurement_temperature 273(2)
_cell_measurement_theta_max 20.31
_cell_measurement_theta_min 2.73
_cell_volume 908.2(2)
_computing_cell_refinement 'Bruker SMART'
_computing_data_collection 'Bruker SMART'
_computing_data_reduction 'Bruker SAINT'
_computing_molecular_graphics 'Bruker SHELXTL'
_computing_publication_material 'Bruker SHELXTL'
_computing_structure_refinement 'SHELXL-97 (Sheldrick, 1997)'
_computing_structure_solution 'SHELXS-97 (Sheldrick, 1990)'
_diffrn_ambient_temperature 273(2)
_diffrn_measured_fraction_theta_full 0.993
_diffrn_measured_fraction_theta_max 0.993
_diffrn_measurement_device_type 'CCD area detector'
_diffrn_measurement_method 'Phi and omega scans'
_diffrn_radiation_monochromator graphite
_diffrn_radiation_source 'fine-focus sealed tube'
_diffrn_radiation_type MoK\a
_diffrn_radiation_wavelength 0.71073
_diffrn_reflns_av_R_equivalents 0.0324
_diffrn_reflns_av_sigmaI/netI 0.0379
_diffrn_reflns_limit_h_max 9
_diffrn_reflns_limit_h_min -9
_diffrn_reflns_limit_k_max 10
_diffrn_reflns_limit_k_min -10
_diffrn_reflns_limit_l_max 15
_diffrn_reflns_limit_l_min -15
_diffrn_reflns_number 9164
_diffrn_reflns_theta_full 25.05
_diffrn_reflns_theta_max 25.05
_diffrn_reflns_theta_min 2.74
_diffrn_standards_decay_% 0
_diffrn_standards_interval_count 0
_diffrn_standards_interval_time 0
_diffrn_standards_number 0
_exptl_absorpt_coefficient_mu 1.375
_exptl_absorpt_correction_T_max 0.8980
_exptl_absorpt_correction_T_min 0.7899
_exptl_absorpt_correction_type multi-scan
_exptl_absorpt_process_details sadabs
_exptl_crystal_colour yellow
_exptl_crystal_density_diffrn 1.609
_exptl_crystal_density_method 'not measured'
_exptl_crystal_description plate
_exptl_crystal_F_000 448
_exptl_crystal_size_max 0.18
_exptl_crystal_size_mid 0.15
_exptl_crystal_size_min 0.08
_refine_diff_density_max 0.345
_refine_diff_density_min -0.284
_refine_diff_density_rms 0.072
_refine_ls_extinction_coef 0.0128(16)
_refine_ls_extinction_expression Fc^*^=kFc[1+0.001xFc^2^\l^3^/sin(2\q)]^-1/4^
_refine_ls_extinction_method SHELXL
_refine_ls_goodness_of_fit_ref 0.968
_refine_ls_hydrogen_treatment constr
_refine_ls_matrix_type full
_refine_ls_number_parameters 245
_refine_ls_number_reflns 3207
_refine_ls_number_restraints 0
_refine_ls_restrained_S_all 0.968
_refine_ls_R_factor_all 0.0397
_refine_ls_R_factor_gt 0.0281
_refine_ls_shift/su_max 0.001
_refine_ls_shift/su_mean 0.000
_refine_ls_structure_factor_coef Fsqd
_refine_ls_weighting_details 'calc w=1/[\s^2^(Fo^2^)+(0.0455P)^2^+0.0000P] where P=(Fo^2^+2Fc^2^)/3'
_refine_ls_weighting_scheme calc
_refine_ls_wR_factor_gt 0.0725
_refine_ls_wR_factor_ref 0.0763
_reflns_number_gt 2492
_reflns_number_total 3207
_reflns_threshold_expression >2sigma(I)
_cod_data_source_file 1267-2504.cff
_cod_data_source_block xb0444m
_cod_depositor_comments
;
The following automatic conversions were performed:
'_symmetry_cell_setting' value 'Triclinic' changed to 'triclinic'
according to '/home/saulius/struct/CIF-dictionaries/cif_core.dic'
dictionary named 'cif_core.dic' version 2.4.1 from 2010-06-29.

Automatic conversion script
Id: cif_fix_enum 1555 2011-01-17 13:19:09Z saulius 
;
_cod_original_sg_symbol_H-M P-1
_cod_database_code 8102404

loop_
_symmetry_equiv_pos_as_xyz
'x, y, z'
'-x, -y, -z'

loop_
_atom_site_label
_atom_site_type_symbol
_atom_site_fract_x
_atom_site_fract_y
_atom_site_fract_z
_atom_site_U_iso_or_equiv
_atom_site_adp_type
_atom_site_occupancy
_atom_site_symmetry_multiplicity
_atom_site_calc_flag
_atom_site_refinement_flags
_atom_site_disorder_assembly
_atom_site_disorder_group
Ni1 Ni 0.98360(3) 1.04190(3) 0.13713(2) 0.02782(12) Uani 1 1 d . . .
Cl1 Cl 0.81475(7) 0.88222(7) -0.01445(4) 0.03519(17) Uani 1 1 d . . .
Cl2 Cl 1.15337(7) 1.17971(7) 0.28325(5) 0.03432(17) Uani 1 1 d . . .
N1 N 1.0540(2) 0.8405(2) 0.18751(15) 0.0297(4) Uani 1 1 d . . .
N2 N 0.7952(2) 0.9629(2) 0.22513(14) 0.0270(4) Uani 1 1 d . . .
N3 N 0.8300(2) 1.2110(2) 0.12648(14) 0.0280(4) Uani 1 1 d . . .
C19 C 0.1540(3) 0.8295(3) 0.5098(2) 0.0407(6) Uani 1 1 d . . .
H19 H 0.0646 0.8806 0.5213 0.049 Uiso 1 1 calc R . .
C1 C 1.1921(3) 0.7849(3) 0.16321(19) 0.0356(6) Uani 1 1 d . . .
H1 H 1.2681 0.8395 0.1207 0.043 Uiso 1 1 calc R . .
C2 C 1.2250(3) 0.6489(3) 0.1994(2) 0.0423(7) Uani 1 1 d . . .
H2 H 1.3219 0.6128 0.1814 0.051 Uiso 1 1 calc R . .
C3 C 1.1146(3) 0.5675(3) 0.2618(2) 0.0450(7) Uani 1 1 d . . .
H3 H 1.1345 0.4749 0.2860 0.054 Uiso 1 1 calc R . .
C4 C 0.9726(3) 0.6250(3) 0.2886(2) 0.0391(6) Uani 1 1 d . . .
H4 H 0.8964 0.5724 0.3317 0.047 Uiso 1 1 calc R . .
C5 C 0.9460(3) 0.7620(3) 0.25007(18) 0.0301(5) Uani 1 1 d . . .
C6 C 0.7988(3) 0.8347(3) 0.27434(17) 0.0289(5) Uani 1 1 d . . .
C7 C 0.6753(3) 0.7807(3) 0.34046(19) 0.0332(6) Uani 1 1 d . . .
H7 H 0.6805 0.6915 0.3745 0.040 Uiso 1 1 calc R . .
C8 C 0.5421(3) 0.8602(3) 0.35636(18) 0.0307(5) Uani 1 1 d . . .
C9 C 0.5401(3) 0.9918(3) 0.30093(19) 0.0328(6) Uani 1 1 d . . .
H9 H 0.4520 1.0463 0.3075 0.039 Uiso 1 1 calc R . .
C10 C 0.6679(3) 1.0411(3) 0.23667(17) 0.0270(5) Uani 1 1 d . . .
C11 C 0.6863(3) 1.1814(3) 0.17735(18) 0.0281(5) Uani 1 1 d . . .
C12 C 0.5681(3) 1.2765(3) 0.1741(2) 0.0390(6) Uani 1 1 d . . .
H12 H 0.4686 1.2529 0.2083 0.047 Uiso 1 1 calc R . .
C13 C 0.5996(3) 1.4068(3) 0.1196(2) 0.0446(7) Uani 1 1 d . . .
H13 H 0.5208 1.4719 0.1161 0.054 Uiso 1 1 calc R . .
C14 C 0.7477(3) 1.4405(3) 0.0703(2) 0.0398(6) Uani 1 1 d . . .
H14 H 0.7725 1.5298 0.0348 0.048 Uiso 1 1 calc R . .
C15 C 0.8591(3) 1.3387(3) 0.07472(18) 0.0323(5) Uani 1 1 d . . .
H15 H 0.9586 1.3601 0.0402 0.039 Uiso 1 1 calc R . .
C17 C 0.4096(3) 0.8084(3) 0.42775(18) 0.0334(6) Uani 1 1 d . . .
C16 C 0.4098(4) 0.6789(4) 0.4828(3) 0.0670(10) Uani 1 1 d . . .
H16 H 0.4995 0.6269 0.4749 0.080 Uiso 1 1 calc R . .
N4 N 0.2916(4) 0.6218(3) 0.5468(2) 0.0745(9) Uani 1 1 d . . .
C20 C 0.1666(4) 0.6987(3) 0.5586(2) 0.0511(7) Uani 1 1 d . . .
H20 H 0.0827 0.6616 0.6025 0.061 Uiso 1 1 calc R . .
C18 C 0.2752(3) 0.8847(3) 0.44346(19) 0.0354(6) Uani 1 1 d . . .
H18 H 0.2675 0.9732 0.4090 0.042 Uiso 1 1 calc R . .

loop_
_atom_site_aniso_label
_atom_site_aniso_U_11
_atom_site_aniso_U_22
_atom_site_aniso_U_33
_atom_site_aniso_U_23
_atom_site_aniso_U_13
_atom_site_aniso_U_12
Ni1 0.02587(19) 0.02872(19) 0.03214(19) 0.00924(13) 0.01062(13) 0.00941(13)
Cl1 0.0292(3) 0.0424(4) 0.0344(3) 0.0071(3) 0.0106(3) 0.0041(3)
Cl2 0.0330(3) 0.0328(3) 0.0397(4) 0.0046(3) 0.0066(3) 0.0109(3)
N1 0.0285(10) 0.0303(11) 0.0328(11) 0.0047(9) 0.0072(9) 0.0098(8)
N2 0.0259(10) 0.0266(10) 0.0308(10) 0.0080(8) 0.0074(8) 0.0075(8)
N3 0.0273(10) 0.0307(10) 0.0281(10) 0.0075(8) 0.0080(9) 0.0073(8)
C19 0.0389(15) 0.0409(15) 0.0460(16) 0.0086(12) 0.0160(13) 0.0122(12)
C1 0.0337(13) 0.0389(14) 0.0375(14) 0.0035(11) 0.0088(11) 0.0136(11)
C2 0.0400(15) 0.0431(16) 0.0496(16) 0.0003(13) 0.0078(13) 0.0220(13)
C3 0.0521(17) 0.0321(14) 0.0562(17) 0.0065(13) 0.0045(14) 0.0208(13)
C4 0.0414(15) 0.0308(14) 0.0478(16) 0.0103(12) 0.0067(12) 0.0105(11)
C5 0.0307(13) 0.0276(12) 0.0335(13) 0.0051(10) 0.0047(11) 0.0075(10)
C6 0.0283(12) 0.0282(12) 0.0321(13) 0.0074(10) 0.0071(10) 0.0067(10)
C7 0.0343(13) 0.0290(13) 0.0391(14) 0.0140(11) 0.0093(11) 0.0084(10)
C8 0.0288(13) 0.0324(13) 0.0321(13) 0.0079(11) 0.0068(11) 0.0053(10)
C9 0.0271(13) 0.0359(14) 0.0397(14) 0.0104(11) 0.0104(11) 0.0127(11)
C10 0.0249(12) 0.0301(12) 0.0275(12) 0.0063(10) 0.0055(10) 0.0070(10)
C11 0.0260(12) 0.0293(12) 0.0311(12) 0.0088(10) 0.0071(10) 0.0073(10)
C12 0.0315(13) 0.0455(15) 0.0465(15) 0.0185(12) 0.0162(12) 0.0167(12)
C13 0.0436(15) 0.0424(16) 0.0570(17) 0.0183(13) 0.0161(14) 0.0248(13)
C14 0.0451(15) 0.0308(13) 0.0476(15) 0.0164(12) 0.0128(13) 0.0118(12)
C15 0.0309(13) 0.0315(13) 0.0358(13) 0.0116(11) 0.0121(11) 0.0042(10)
C17 0.0321(13) 0.0358(14) 0.0342(13) 0.0106(11) 0.0100(11) 0.0070(11)
C16 0.064(2) 0.065(2) 0.091(2) 0.0510(19) 0.0498(19) 0.0392(17)
N4 0.0745(19) 0.0684(18) 0.099(2) 0.0568(17) 0.0587(17) 0.0357(15)
C20 0.0518(17) 0.0532(18) 0.0556(18) 0.0255(14) 0.0340(15) 0.0151(14)
C18 0.0358(14) 0.0361(14) 0.0378(14) 0.0129(11) 0.0140(12) 0.0105(11)

loop_
_atom_type_symbol
_atom_type_description
_atom_type_scat_dispersion_real
_atom_type_scat_dispersion_imag
_atom_type_scat_source
C C 0.0033 0.0016 'International Tables Vol C Tables 4.2.6.8 and 6.1.1.4'
H H 0.0000 0.0000 'International Tables Vol C Tables 4.2.6.8 and 6.1.1.4'
N N 0.0061 0.0033 'International Tables Vol C Tables 4.2.6.8 and 6.1.1.4'
Ni Ni 0.3393 1.1124 'International Tables Vol C Tables 4.2.6.8 and 6.1.1.4'
Cl Cl 0.1484 0.1585 'International Tables Vol C Tables 4.2.6.8 and 6.1.1.4'

loop_
_geom_angle_atom_site_label_1
_geom_angle_atom_site_label_2
_geom_angle_atom_site_label_3
_geom_angle
_geom_angle_site_symmetry_1
_geom_angle_site_symmetry_3
_geom_angle_publ_flag
N2 Ni1 N1 78.02(7) . . ?
N2 Ni1 N3 77.79(7) . . ?
N1 Ni1 N3 155.80(8) . . ?
N2 Ni1 Cl1 172.53(6) . 2_775 ?
N1 Ni1 Cl1 102.11(6) . 2_775 ?
N3 Ni1 Cl1 101.94(6) . 2_775 ?
N2 Ni1 Cl2 92.01(6) . . ?
N1 Ni1 Cl2 88.25(5) . . ?
N3 Ni1 Cl2 92.12(5) . . ?
Cl1 Ni1 Cl2 95.46(3) 2_775 . ?
N2 Ni1 Cl1 88.16(6) . . ?
N1 Ni1 Cl1 88.14(5) . . ?
N3 Ni1 Cl1 91.56(5) . . ?
Cl1 Ni1 Cl1 84.38(3) 2_775 . ?
Cl2 Ni1 Cl1 176.26(2) . . ?
Ni1 Cl1 Ni1 95.62(3) 2_775 . ?
C1 N1 C5 118.8(2) . . ?
C1 N1 Ni1 126.57(17) . . ?
C5 N1 Ni1 114.63(14) . . ?
C6 N2 C10 120.6(2) . . ?
C6 N2 Ni1 119.52(15) . . ?
C10 N2 Ni1 119.84(15) . . ?
C15 N3 C11 118.41(19) . . ?
C15 N3 Ni1 127.19(16) . . ?
C11 N3 Ni1 114.39(15) . . ?
C20 C19 C18 119.1(2) . . ?
C20 C19 H19 120.4 . . ?
C18 C19 H19 120.4 . . ?
N1 C1 C2 121.8(2) . . ?
N1 C1 H1 119.1 . . ?
C2 C1 H1 119.1 . . ?
C3 C2 C1 119.7(2) . . ?
C3 C2 H2 120.2 . . ?
C1 C2 H2 120.2 . . ?
C2 C3 C4 119.0(2) . . ?
C2 C3 H3 120.5 . . ?
C4 C3 H3 120.5 . . ?
C5 C4 C3 118.9(3) . . ?
C5 C4 H4 120.5 . . ?
C3 C4 H4 120.5 . . ?
N1 C5 C4 121.8(2) . . ?
N1 C5 C6 114.74(19) . . ?
C4 C5 C6 123.5(2) . . ?
N2 C6 C7 121.2(2) . . ?
N2 C6 C5 113.0(2) . . ?
C7 C6 C5 125.8(2) . . ?
C6 C7 C8 120.1(2) . . ?
C6 C7 H7 119.9 . . ?
C8 C7 H7 119.9 . . ?
C7 C8 C9 116.9(2) . . ?
C7 C8 C17 121.9(2) . . ?
C9 C8 C17 121.2(2) . . ?
C10 C9 C8 120.4(2) . . ?
C10 C9 H9 119.8 . . ?
C8 C9 H9 119.8 . . ?
N2 C10 C9 120.7(2) . . ?
N2 C10 C11 113.0(2) . . ?
C9 C10 C11 126.2(2) . . ?
N3 C11 C12 121.8(2) . . ?
N3 C11 C10 114.83(18) . . ?
C12 C11 C10 123.4(2) . . ?
C13 C12 C11 119.0(2) . . ?
C13 C12 H12 120.5 . . ?
C11 C12 H12 120.5 . . ?
C14 C13 C12 119.7(2) . . ?
C14 C13 H13 120.1 . . ?
C12 C13 H13 120.1 . . ?
C13 C14 C15 118.4(2) . . ?
C13 C14 H14 120.8 . . ?
C15 C14 H14 120.8 . . ?
N3 C15 C14 122.7(2) . . ?
N3 C15 H15 118.7 . . ?
C14 C15 H15 118.7 . . ?
C16 C17 C18 115.5(2) . . ?
C16 C17 C8 121.9(2) . . ?
C18 C17 C8 122.6(2) . . ?
N4 C16 C17 125.5(3) . . ?
N4 C16 H16 117.2 . . ?
C17 C16 H16 117.2 . . ?
C20 N4 C16 116.4(2) . . ?
N4 C20 C19 123.5(3) . . ?
N4 C20 H20 118.2 . . ?
C19 C20 H20 118.2 . . ?
C19 C18 C17 120.0(2) . . ?
C19 C18 H18 120.0 . . ?
C17 C18 H18 120.0 . . ?

loop_
_geom_bond_atom_site_label_1
_geom_bond_atom_site_label_2
_geom_bond_distance
_geom_bond_site_symmetry_2
_geom_bond_publ_flag
Ni1 N2 1.9899(19) . ?
Ni1 N1 2.0902(18) . ?
Ni1 N3 2.1108(18) . ?
Ni1 Cl1 2.3651(7) 2_775 ?
Ni1 Cl2 2.4261(8) . ?
Ni1 Cl1 2.5518(8) . ?
Cl1 Ni1 2.3651(7) 2_775 ?
N1 C1 1.339(3) . ?
N1 C5 1.344(3) . ?
N2 C6 1.333(3) . ?
N2 C10 1.345(3) . ?
N3 C15 1.334(3) . ?
N3 C11 1.350(3) . ?
C19 C20 1.363(4) . ?
C19 C18 1.373(4) . ?
C19 H19 0.9300 . ?
C1 C2 1.377(3) . ?
C1 H1 0.9300 . ?
C2 C3 1.365(4) . ?
C2 H2 0.9300 . ?
C3 C4 1.383(3) . ?
C3 H3 0.9300 . ?
C4 C5 1.381(3) . ?
C4 H4 0.9300 . ?
C5 C6 1.485(3) . ?
C6 C7 1.381(3) . ?
C7 C8 1.401(3) . ?
C7 H7 0.9300 . ?
C8 C9 1.401(3) . ?
C8 C17 1.473(3) . ?
C9 C10 1.380(3) . ?
C9 H9 0.9300 . ?
C10 C11 1.482(3) . ?
C11 C12 1.378(3) . ?
C12 C13 1.375(4) . ?
C12 H12 0.9300 . ?
C13 C14 1.372(4) . ?
C13 H13 0.9300 . ?
C14 C15 1.381(3) . ?
C14 H14 0.9300 . ?
C15 H15 0.9300 . ?
C17 C16 1.381(4) . ?
C17 C18 1.392(3) . ?
C16 N4 1.340(4) . ?
C16 H16 0.9300 . ?
N4 C20 1.323(3) . ?
C20 H20 0.9300 . ?
C18 H18 0.9300 . ?

loop_
_geom_torsion_atom_site_label_1
_geom_torsion_atom_site_label_2
_geom_torsion_atom_site_label_3
_geom_torsion_atom_site_label_4
_geom_torsion
_geom_torsion_site_symmetry_1
_geom_torsion_site_symmetry_2
_geom_torsion_site_symmetry_3
_geom_torsion_site_symmetry_4
_geom_torsion_publ_flag
N2 Ni1 Cl1 Ni1 179.57(5) . . . 2_775 ?
N1 Ni1 Cl1 Ni1 -102.37(6) . . . 2_775 ?
N3 Ni1 Cl1 Ni1 101.84(6) . . . 2_775 ?
Cl1 Ni1 Cl1 Ni1 0.0 2_775 . . 2_775 ?
Cl2 Ni1 Cl1 Ni1 -87.7(4) . . . 2_775 ?
N2 Ni1 N1 C1 179.6(2) . . . . ?
N3 Ni1 N1 C1 -179.21(18) . . . . ?
Cl1 Ni1 N1 C1 7.3(2) 2_775 . . . ?
Cl2 Ni1 N1 C1 -87.93(19) . . . . ?
Cl1 Ni1 N1 C1 91.12(19) . . . . ?
N2 Ni1 N1 C5 -0.07(15) . . . . ?
N3 Ni1 N1 C5 1.1(3) . . . . ?
Cl1 Ni1 N1 C5 -172.43(15) 2_775 . . . ?
Cl2 Ni1 N1 C5 92.36(15) . . . . ?
Cl1 Ni1 N1 C5 -88.59(15) . . . . ?
N1 Ni1 N2 C6 2.00(16) . . . . ?
N3 Ni1 N2 C6 -177.52(18) . . . . ?
Cl1 Ni1 N2 C6 93.8(4) 2_775 . . . ?
Cl2 Ni1 N2 C6 -85.78(16) . . . . ?
Cl1 Ni1 N2 C6 90.48(16) . . . . ?
N1 Ni1 N2 C10 -179.79(18) . . . . ?
N3 Ni1 N2 C10 0.70(16) . . . . ?
Cl1 Ni1 N2 C10 -88.0(4) 2_775 . . . ?
Cl2 Ni1 N2 C10 92.43(16) . . . . ?
Cl1 Ni1 N2 C10 -91.30(16) . . . . ?
N2 Ni1 N3 C15 178.6(2) . . . . ?
N1 Ni1 N3 C15 177.49(18) . . . . ?
Cl1 Ni1 N3 C15 -9.0(2) 2_775 . . . ?
Cl2 Ni1 N3 C15 87.04(19) . . . . ?
Cl1 Ni1 N3 C15 -93.58(19) . . . . ?
N2 Ni1 N3 C11 -2.46(15) . . . . ?
N1 Ni1 N3 C11 -3.6(3) . . . . ?
Cl1 Ni1 N3 C11 169.91(14) 2_775 . . . ?
Cl2 Ni1 N3 C11 -94.06(15) . . . . ?
Cl1 Ni1 N3 C11 85.33(15) . . . . ?
C5 N1 C1 C2 0.9(3) . . . . ?
Ni1 N1 C1 C2 -178.82(18) . . . . ?
N1 C1 C2 C3 0.0(4) . . . . ?
C1 C2 C3 C4 -0.9(4) . . . . ?
C2 C3 C4 C5 0.9(4) . . . . ?
C1 N1 C5 C4 -0.9(3) . . . . ?
Ni1 N1 C5 C4 178.83(18) . . . . ?
C1 N1 C5 C6 178.7(2) . . . . ?
Ni1 N1 C5 C6 -1.6(2) . . . . ?
C3 C4 C5 N1 0.0(4) . . . . ?
C3 C4 C5 C6 -179.5(2) . . . . ?
C10 N2 C6 C7 -1.7(3) . . . . ?
Ni1 N2 C6 C7 176.47(17) . . . . ?
C10 N2 C6 C5 178.44(19) . . . . ?
Ni1 N2 C6 C5 -3.4(3) . . . . ?
N1 C5 C6 N2 3.2(3) . . . . ?
C4 C5 C6 N2 -177.3(2) . . . . ?
N1 C5 C6 C7 -176.7(2) . . . . ?
C4 C5 C6 C7 2.9(4) . . . . ?
N2 C6 C7 C8 0.5(4) . . . . ?
C5 C6 C7 C8 -179.7(2) . . . . ?
C6 C7 C8 C9 1.4(3) . . . . ?
C6 C7 C8 C17 -178.8(2) . . . . ?
C7 C8 C9 C10 -2.0(3) . . . . ?
C17 C8 C9 C10 178.1(2) . . . . ?
C6 N2 C10 C9 1.1(3) . . . . ?
Ni1 N2 C10 C9 -177.13(17) . . . . ?
C6 N2 C10 C11 179.21(19) . . . . ?
Ni1 N2 C10 C11 1.0(3) . . . . ?
C8 C9 C10 N2 0.9(3) . . . . ?
C8 C9 C10 C11 -177.0(2) . . . . ?
C15 N3 C11 C12 2.2(3) . . . . ?
Ni1 N3 C11 C12 -176.85(19) . . . . ?
C15 N3 C11 C10 -177.3(2) . . . . ?
Ni1 N3 C11 C10 3.7(2) . . . . ?
N2 C10 C11 N3 -3.1(3) . . . . ?
C9 C10 C11 N3 174.9(2) . . . . ?
N2 C10 C11 C12 177.4(2) . . . . ?
C9 C10 C11 C12 -4.6(4) . . . . ?
N3 C11 C12 C13 -1.6(4) . . . . ?
C10 C11 C12 C13 177.9(2) . . . . ?
C11 C12 C13 C14 -0.5(4) . . . . ?
C12 C13 C14 C15 1.9(4) . . . . ?
C11 N3 C15 C14 -0.7(3) . . . . ?
Ni1 N3 C15 C14 178.18(18) . . . . ?
C13 C14 C15 N3 -1.3(4) . . . . ?
C7 C8 C17 C16 0.1(4) . . . . ?
C9 C8 C17 C16 180.0(3) . . . . ?
C7 C8 C17 C18 -179.1(2) . . . . ?
C9 C8 C17 C18 0.7(4) . . . . ?
C18 C17 C16 N4 1.3(5) . . . . ?
C8 C17 C16 N4 -178.0(3) . . . . ?
C17 C16 N4 C20 -1.1(6) . . . . ?
C16 N4 C20 C19 -0.1(5) . . . . ?
C18 C19 C20 N4 1.0(5) . . . . ?
C20 C19 C18 C17 -0.8(4) . . . . ?
C16 C17 C18 C19 -0.3(4) . . . . ?
C8 C17 C18 C19 179.0(2) . . . . ?
